data_1517729
loop_
_publ_author_name
'Nicolaev, V.P.'
'Sadikov, G.G.'
'Lavrov, A.V.'
'Porai Koshits, M.A.'

_publ_section_title
;
 The crystal structure of niobium tetraphosphate (Nb O)2 P4 O13
;
_journal_name_full 'Izvestiya Akademii Nauk SSSR, Neorganicheskie Materialy'
_journal_page_first 1364
_journal_page_last 1368
_journal_volume 22
_journal_year 1986
_chemical_formula_structural '(Nb O)2 (P4 O13)'
_chemical_formula_sum 'Nb2 O15 P4'
_chemical_name_systematic 'Bis(oxoniobium) Tetraphosphate(V)'
_space_group_IT_number 2
_symmetry_Int_Tables_number 2
_symmetry_space_group_name_Hall '-P 1'
_symmetry_space_group_name_H-M 'P -1'
_cell_angle_alpha 106.37(1)
_cell_angle_beta 90.35(1)
_cell_angle_gamma 89.97(1)
_cell_formula_units_Z 2
_cell_length_a 6.586(1)
_cell_length_b 8.400(1)
_cell_length_c 10.842(1)
_cell_volume 575.48(13)
_cod_data_source_file Nb2P4O15_P_1_DC274.cif
_cod_data_source_block chateigner
_cod_original_cell_volume 575.48
_cod_database_code 1517729

loop_
_symmetry_equiv_pos_site_id
_symmetry_equiv_pos_as_xyz
1 '-x, -y, -z'
2 'x, y, z'

loop_
_atom_site_label
_atom_site_type_symbol
_atom_site_symmetry_multiplicity
_atom_site_Wyckoff_symbol
_atom_site_fract_x
_atom_site_fract_y
_atom_site_fract_z
_atom_site_occupancy
_atom_site_attached_hydrogens
_atom_site_B_iso_or_equiv
Nb1 Nb5+ 2 i 0.2634 0.298 -.1448 1. 0 1.25
Nb2 Nb5+ 2 i 0.233 0.2953 0.3524 1. 0 1.15
P1 P5+ 2 i 0.44 -.317 0.3976 1. 0 0.8
P2 P5+ 2 i 0.1124 -.0868 0.375 1. 0 1.65
P3 P5+ 2 i 0.9378 0.315 0.0992 1. 0 0.9
P4 P5+ 2 i 0.612 0.0839 0.1246 1. 0 1.5
O1 O2- 2 i 0.44424 0.3437 -.0358 1. 0 3.3
O2 O2- 2 i 0.0356 0.3393 0.4484 1. 0 4.3
O3 O2- 2 i 0.3244 0.5254 0.3571 1. 0 2.15
O4 O2- 2 i 0.5553 -.2966 0.51121 1. 0 2.35
O5 O2- 2 i 0.5624 -.293 0.2926 1. 0 2.9
O6 O2- 2 i 0.2912 -.1654 0.4346 1. 0 2.25
O7 O2- 2 i 0.9875 -.2126 0.2871 1. 0 5.45
O8 O2- 2 i 0.2026 0.046 0.3255 1. 0 2.25
O9 O2- 1 b 0 0 0.5 1. 0 2.
O10 O2- 2 i 0.8228 0.4729 0.1464 1. 0 1.8
O11 O2- 2 i 0.036 0.2976 -.0254 1. 0 3.45
O12 O2- 2 i 0.0793 0.2894 0.1977 1. 0 4.3
O13 O2- 2 i 0.7879 0.1648 0.0704 1. 0 2.9
O14 O2- 2 i 0.4859 0.2068 0.2144 1. 0 2.6
O15 O2- 2 i 0.7034 -.0479 0.1754 1. 0 2.6
O16 O2- 1 d 0.5 0 0 1. 0 2.1

loop_
_atom_type_symbol
_atom_type_oxidation_number
Nb5+ 5
O2- -2
P5+ 5
